data_4060472
loop_
_publ_author_name
'Vojtech Jancik'
'Leslie W. Pineda'
'A. Claudia St\"uckl'
'Herbert W. Roesky'
'Regine Herbst-Irmer'

_journal_name_full Organometallics
_journal_paper_doi 10.1021/om049400b
_journal_year 2005
_chemical_formula_moiety 'C34 H51 I N2 Ti'
_chemical_formula_sum 'C34 H51 I N2 Ti'
_chemical_formula_weight 662.57
_space_group_IT_number 2
_space_group_name_Hall '-P 1'
_space_group_name_H-M_alt 'P -1'
_symmetry_cell_setting triclinic
_symmetry_space_group_name_Hall '-P 1'
_symmetry_space_group_name_H-M 'P -1'
_cell_angle_alpha 102.356(2)
_cell_angle_beta 92.035(3)
_cell_angle_gamma 99.780(3)
_cell_formula_units_Z 2
_cell_length_a 9.0907(10)
_cell_length_b 11.0000(12)
_cell_length_c 17.1493(18)
_cell_measurement_temperature 125(2)
_cell_volume 1646.2(3)
_diffrn_ambient_temperature 125(2)
_exptl_crystal_density_diffrn 1.337
_cod_depositor_comments
;
The following automatic conversions were performed:
'_symmetry_cell_setting' value 'Triclinic' changed to 'triclinic'
according to '/home/saulius/struct/CIF-dictionaries/cif_core.dic'
dictionary named 'cif_core.dic' version 2.4.1 from 2010-06-29.

Automatic conversion script
Id: cif_fix_enum 1527 2010-12-29 10:47:43Z saulius 
;
_cod_database_code 4060472

loop_
_symmetry_equiv_pos_as_xyz
'x, y, z'
'-x, -y, -z'

loop_
_atom_site_label
_atom_site_type_symbol
_atom_site_fract_x
_atom_site_fract_y
_atom_site_fract_z
_atom_site_U_iso_or_equiv
_atom_site_adp_type
_atom_site_occupancy
_atom_site_symmetry_multiplicity
_atom_site_calc_flag
_atom_site_refinement_flags
_atom_site_disorder_assembly
_atom_site_disorder_group
Ti1 Ti 0.38537(4) 0.16834(3) 0.19980(2) 0.01590(8) Uani 1 1 d . . .
I2 I 0.195712(16) -0.029277(13) 0.108509(8) 0.02751(5) Uani 1 1 d . . .
N3 N 0.44545(18) 0.31865(16) 0.15077(10) 0.0184(3) Uani 1 1 d . . .
C4 C 0.5216(2) 0.2702(2) 0.08947(13) 0.0226(4) Uani 1 1 d . . .
C5 C 0.5836(2) 0.1613(2) 0.08974(13) 0.0244(4) Uani 1 1 d . . .
C6 C 0.6299(2) 0.10908(19) 0.15376(14) 0.0237(4) Uani 1 1 d . . .
C7 C 0.6186(2) 0.16000(19) 0.23479(13) 0.0218(4) Uani 1 1 d . . .
C8 C 0.6983(2) 0.1343(2) 0.30847(14) 0.0257(4) Uani 1 1 d . . .
C9 C 0.6684(3) -0.0056(2) 0.31283(18) 0.0331(5) Uani 1 1 d . . .
C10 C 0.6427(3) 0.2103(2) 0.38328(15) 0.0317(5) Uani 1 1 d . . .
H10 H 0.600(3) 0.246(2) 0.2459(14) 0.022(6) Uiso 1 1 d . . .
C11 C 0.8669(3) 0.1812(3) 0.30791(18) 0.0348(6) Uani 1 1 d . . .
C12 C 0.4088(2) 0.44230(19) 0.15893(12) 0.0189(4) Uani 1 1 d . . .
C13 C 0.5202(2) 0.5482(2) 0.19036(13) 0.0237(4) Uani 1 1 d . . .
C14 C 0.4794(3) 0.6672(2) 0.20396(16) 0.0332(5) Uani 1 1 d . . .
C15 C 0.3356(3) 0.6811(2) 0.18552(15) 0.0315(5) Uani 1 1 d . . .
C16 C 0.2287(3) 0.5761(2) 0.15219(16) 0.0321(5) Uani 1 1 d . . .
C17 C 0.2620(3) 0.4552(2) 0.13858(15) 0.0288(5) Uani 1 1 d . . .
C18 C 0.1509(7) 0.3447(6) 0.0868(4) 0.0275(14) Uiso 0.50 1 d P . .
H52 H 0.2046 0.2734 0.0666 0.033 Uiso 0.50 1 calc PR . .
C19 C 0.0324(6) 0.3027(5) 0.1436(4) 0.0364(12) Uani 0.50 1 d P . .
H53 H -0.0376 0.2274 0.1146 0.055 Uiso 0.50 1 calc PR . .
H54 H -0.0227 0.3714 0.1624 0.055 Uiso 0.50 1 calc PR . .
H55 H 0.0828 0.2829 0.1895 0.055 Uiso 0.50 1 calc PR . .
C20 C 0.0697(7) 0.3754(6) 0.0160(4) 0.0532(16) Uani 0.50 1 d P . .
H56 H 0.1431 0.4148 -0.0158 0.080 Uiso 0.50 1 calc PR . .
H57 H 0.0022 0.4338 0.0358 0.080 Uiso 0.50 1 calc PR . .
H58 H 0.0116 0.2972 -0.0174 0.080 Uiso 0.50 1 calc PR . .
C21 C 0.6797(3) 0.5362(2) 0.21208(17) 0.0374(6) Uani 1 1 d . . .
H59 H 0.6969 0.4527 0.1807 0.045 Uiso 1 1 calc R . .
C22 C 0.6983(4) 0.5352(4) 0.3011(2) 0.0837(15) Uani 1 1 d . . .
H60 H 0.7972 0.5169 0.3135 0.126 Uiso 1 1 calc R . .
H61 H 0.6206 0.4700 0.3134 0.126 Uiso 1 1 calc R . .
H62 H 0.6890 0.6182 0.3334 0.126 Uiso 1 1 calc R . .
C23 C 0.7940(4) 0.6379(4) 0.1905(4) 0.118(2) Uani 1 1 d . . .
H65 H 0.7830 0.6324 0.1327 0.177 Uiso 1 1 calc R . .
H64 H 0.8949 0.6261 0.2054 0.177 Uiso 1 1 calc R . .
H63 H 0.7783 0.7212 0.2194 0.177 Uiso 1 1 calc R . .
C24 C 0.5371(4) 0.3274(3) 0.01733(15) 0.0354(6) Uani 1 1 d . . .
C25 C 0.6867(3) -0.0138(2) 0.12615(17) 0.0323(5) Uani 1 1 d . . .
N26 N 0.30759(18) 0.21212(15) 0.28897(10) 0.0174(3) Uani 1 1 d . . .
H26 H 0.349(6) 0.599(5) 0.474(3) 0.13(2) Uiso 1 1 d . . .
C27 C 0.2482(2) 0.22955(19) 0.36333(11) 0.0179(4) Uani 1 1 d . . .
C28 C 0.2242(2) 0.3509(2) 0.40273(12) 0.0219(4) Uani 1 1 d . . .
C29 C 0.1615(3) 0.3643(2) 0.47631(13) 0.0264(4) Uani 1 1 d . . .
C30 C 0.1229(3) 0.2619(2) 0.51112(13) 0.0281(5) Uani 1 1 d . . .
H30 H 0.054(5) 0.472(4) 0.323(3) 0.082(13) Uiso 1 1 d . . .
C31 C 0.1494(2) 0.1440(2) 0.47349(13) 0.0250(4) Uani 1 1 d . . .
C32 C 0.2116(2) 0.12517(19) 0.39979(12) 0.0199(4) Uani 1 1 d . . .
C33 C 0.2333(2) -0.00711(19) 0.35874(13) 0.0227(4) Uani 1 1 d . . .
C34 C 0.0843(3) -0.0876(2) 0.31927(15) 0.0279(5) Uani 1 1 d . . .
C35 C 0.3039(3) -0.0738(3) 0.41576(17) 0.0357(5) Uani 1 1 d . . .
C36 C 0.2674(3) 0.4663(2) 0.36730(13) 0.0257(5) Uani 1 1 d . . .
C37 C 0.3935(4) 0.5622(3) 0.4200(2) 0.0507(8) Uani 1 1 d . . .
C38 C 0.1372(4) 0.5308(3) 0.3566(3) 0.0497(8) Uani 1 1 d . . .
H39 H 0.607(3) 0.122(2) 0.0390(16) 0.027(7) Uiso 1 1 d . . .
H40 H 0.565(3) -0.044(3) 0.3074(16) 0.034(7) Uiso 1 1 d . . .
H41 H 0.707(4) -0.011(3) 0.367(2) 0.054(9) Uiso 1 1 d . . .
H42 H 0.719(3) -0.055(3) 0.2738(18) 0.043(8) Uiso 1 1 d . . .
H43 H 0.656(3) 0.300(3) 0.3826(16) 0.034(7) Uiso 1 1 d . . .
H44 H 0.538(3) 0.180(3) 0.3870(16) 0.033(7) Uiso 1 1 d . . .
H45 H 0.697(3) 0.202(3) 0.4255(19) 0.041(8) Uiso 1 1 d . . .
H46 H 0.912(3) 0.170(3) 0.3538(17) 0.029(7) Uiso 1 1 d . . .
H47 H 0.906(3) 0.132(3) 0.2599(19) 0.046(8) Uiso 1 1 d . . .
H48 H 0.887(3) 0.270(3) 0.3097(17) 0.035(7) Uiso 1 1 d . . .
H49 H 0.551(3) 0.733(3) 0.2275(17) 0.038(8) Uiso 1 1 d . . .
H50 H 0.316(4) 0.759(3) 0.1946(19) 0.047(9) Uiso 1 1 d . . .
H51 H 0.141(3) 0.586(3) 0.1377(18) 0.040(8) Uiso 1 1 d . . .
H66 H 0.599(5) 0.410(4) 0.032(2) 0.078(12) Uiso 1 1 d . . .
H67 H 0.445(5) 0.354(4) -0.005(3) 0.099(15) Uiso 1 1 d . . .
H68 H 0.567(4) 0.272(3) -0.025(2) 0.055(9) Uiso 1 1 d . . .
H69 H 0.690(3) -0.034(3) 0.0735(18) 0.032(7) Uiso 1 1 d . . .
H70 H 0.786(4) -0.012(3) 0.1491(17) 0.039(8) Uiso 1 1 d . . .
H71 H 0.629(4) -0.078(3) 0.140(2) 0.055(10) Uiso 1 1 d . . .
H72 H 0.140(3) 0.447(3) 0.5013(16) 0.032(7) Uiso 1 1 d . . .
H73 H 0.076(3) 0.274(3) 0.5569(18) 0.037(7) Uiso 1 1 d . . .
H74 H 0.122(3) 0.073(3) 0.4981(16) 0.033(7) Uiso 1 1 d . . .
H75 H 0.301(3) 0.004(2) 0.3182(15) 0.021(6) Uiso 1 1 d . . .
H76 H 0.046(3) -0.047(2) 0.2798(16) 0.028(7) Uiso 1 1 d . . .
H77 H 0.019(3) -0.096(3) 0.3601(18) 0.040(8) Uiso 1 1 d . . .
H78 H 0.098(3) -0.170(3) 0.2945(15) 0.025(6) Uiso 1 1 d . . .
H79 H 0.391(3) -0.021(3) 0.4434(16) 0.031(7) Uiso 1 1 d . . .
H80 H 0.238(3) -0.092(3) 0.4541(17) 0.035(7) Uiso 1 1 d . . .
H81 H 0.326(3) -0.150(3) 0.3856(17) 0.036(7) Uiso 1 1 d . . .
H82 H 0.304(3) 0.440(2) 0.3183(16) 0.026(6) Uiso 1 1 d . . .
H83 H 0.471(5) 0.531(4) 0.430(2) 0.067(12) Uiso 1 1 d . . .
H85 H 0.429(4) 0.625(3) 0.391(2) 0.055(9) Uiso 1 1 d . . .
H86 H 0.102(4) 0.557(3) 0.402(2) 0.045(9) Uiso 1 1 d . . .
H87 H 0.165(4) 0.604(3) 0.327(2) 0.057(10) Uiso 1 1 d . . .
C18A C 0.1340(6) 0.3367(5) 0.1188(5) 0.0328(11) Uani 0.50 1 d P . .
H52A H 0.1606 0.2751 0.1497 0.039 Uiso 0.50 1 calc PR . .
C19A C -0.0199(7) 0.3602(7) 0.1396(5) 0.059(2) Uani 0.50 1 d P . .
H53A H -0.0542 0.4128 0.1057 0.089 Uiso 0.50 1 calc PR . .
H54A H -0.0161 0.4040 0.1960 0.089 Uiso 0.50 1 calc PR . .
H55A H -0.0895 0.2792 0.1306 0.089 Uiso 0.50 1 calc PR . .
C20A C 0.1350(8) 0.2773(7) 0.0322(5) 0.0646(19) Uani 0.50 1 d P . .
H56A H 0.2293 0.2465 0.0224 0.097 Uiso 0.50 1 calc PR . .
H57A H 0.1255 0.3400 0.0003 0.097 Uiso 0.50 1 calc PR . .
H58A H 0.0509 0.2061 0.0168 0.097 Uiso 0.50 1 calc PR . .

loop_
_atom_site_aniso_label
_atom_site_aniso_U_11
_atom_site_aniso_U_22
_atom_site_aniso_U_33
_atom_site_aniso_U_23
_atom_site_aniso_U_13
_atom_site_aniso_U_12
Ti1 0.01567(16) 0.01385(16) 0.01738(16) 0.00188(13) 0.00156(13) 0.00241(13)
I2 0.02736(8) 0.02259(8) 0.02624(8) -0.00159(5) 0.00097(5) -0.00392(5)
N3 0.0190(8) 0.0171(8) 0.0184(8) 0.0039(6) 0.0014(6) 0.0014(6)
C4 0.0222(10) 0.0202(10) 0.0224(10) 0.0017(8) 0.0041(8) -0.0008(8)
C5 0.0248(10) 0.0206(10) 0.0250(10) -0.0003(8) 0.0085(8) 0.0018(8)
C6 0.0168(9) 0.0191(10) 0.0336(11) 0.0026(8) 0.0069(8) 0.0022(8)
C7 0.0173(9) 0.0171(9) 0.0301(11) 0.0040(8) 0.0004(8) 0.0029(8)
C8 0.0200(10) 0.0222(10) 0.0360(12) 0.0084(9) -0.0031(9) 0.0054(8)
C9 0.0267(12) 0.0246(11) 0.0504(16) 0.0136(11) 0.0002(11) 0.0053(10)
C10 0.0336(13) 0.0339(13) 0.0292(12) 0.0090(10) -0.0061(10) 0.0102(10)
C11 0.0211(11) 0.0335(13) 0.0504(16) 0.0146(12) -0.0083(11) 0.0018(10)
C12 0.0223(10) 0.0184(9) 0.0169(9) 0.0061(7) 0.0041(7) 0.0027(8)
C13 0.0232(10) 0.0212(10) 0.0260(10) 0.0046(8) 0.0028(8) 0.0025(8)
C14 0.0345(13) 0.0184(10) 0.0435(14) 0.0041(10) 0.0024(11) -0.0002(10)
C15 0.0432(14) 0.0201(11) 0.0360(13) 0.0112(9) 0.0104(11) 0.0113(10)
C16 0.0287(12) 0.0345(13) 0.0394(13) 0.0156(10) 0.0041(10) 0.0137(10)
C17 0.0252(11) 0.0240(11) 0.0370(12) 0.0074(9) -0.0024(9) 0.0038(9)
C19 0.017(2) 0.029(3) 0.065(4) 0.012(2) 0.006(2) 0.008(2)
C20 0.056(4) 0.050(3) 0.048(3) 0.017(3) -0.032(3) -0.004(3)
C21 0.0232(11) 0.0235(11) 0.0578(17) -0.0042(11) -0.0045(11) 0.0015(9)
C22 0.072(2) 0.108(3) 0.060(2) -0.036(2) -0.0349(19) 0.061(2)
C23 0.0286(17) 0.057(2) 0.274(8) 0.057(4) 0.023(3) -0.0042(16)
C24 0.0547(16) 0.0285(12) 0.0242(11) 0.0063(10) 0.0179(11) 0.0072(12)
C25 0.0336(13) 0.0232(12) 0.0417(15) 0.0044(10) 0.0113(11) 0.0116(10)
N26 0.0186(8) 0.0144(7) 0.0192(8) 0.0035(6) 0.0008(6) 0.0037(6)
C27 0.0161(9) 0.0203(9) 0.0169(9) 0.0041(7) 0.0001(7) 0.0029(7)
C28 0.0249(10) 0.0207(10) 0.0203(10) 0.0038(8) 0.0021(8) 0.0054(8)
C29 0.0329(12) 0.0247(11) 0.0210(10) 0.0012(8) 0.0051(9) 0.0078(9)
C30 0.0333(12) 0.0320(12) 0.0185(10) 0.0049(9) 0.0081(9) 0.0041(10)
C31 0.0254(11) 0.0270(11) 0.0237(10) 0.0105(9) 0.0019(8) 0.0015(9)
C32 0.0187(9) 0.0206(10) 0.0205(9) 0.0054(8) -0.0006(7) 0.0033(8)
C33 0.0241(10) 0.0179(9) 0.0279(11) 0.0085(8) 0.0039(9) 0.0042(8)
C34 0.0269(11) 0.0207(11) 0.0337(12) 0.0035(9) 0.0030(10) 0.0011(9)
C35 0.0400(14) 0.0292(13) 0.0422(14) 0.0138(11) -0.0008(12) 0.0118(11)
C36 0.0403(13) 0.0193(10) 0.0207(10) 0.0052(8) 0.0116(9) 0.0116(9)
C37 0.0474(18) 0.0420(16) 0.063(2) 0.0264(15) -0.0039(15) -0.0086(14)
C38 0.0389(16) 0.0472(17) 0.077(2) 0.0380(18) 0.0086(16) 0.0155(14)
C18A 0.018(3) 0.029(3) 0.051(4) 0.011(3) -0.002(3) 0.0021(19)
C19A 0.026(3) 0.059(4) 0.099(6) 0.038(4) 0.003(3) -0.002(3)
C20A 0.050(4) 0.056(4) 0.077(5) 0.000(4) -0.009(3) 0.004(3)

loop_
_geom_bond_atom_site_label_1
_geom_bond_atom_site_label_2
_geom_bond_distance
_geom_bond_site_symmetry_2
_geom_bond_publ_flag
Ti1 N26 1.7170(17) . ?
Ti1 N3 2.0149(17) . ?
Ti1 C7 2.205(2) . ?
Ti1 C6 2.527(2) . ?
Ti1 C4 2.640(2) . ?
Ti1 C5 2.653(2) . ?
Ti1 I2 2.6883(4) . ?
Ti1 H10 2.05(2) . ?
N3 C4 1.343(3) . ?
N3 C12 1.434(3) . ?
C4 C5 1.409(3) . ?
C4 C24 1.504(3) . ?
C5 C6 1.425(3) . ?
C5 H39 0.93(3) . ?
C6 C7 1.397(3) . ?
C6 C25 1.516(3) . ?
C7 C8 1.536(3) . ?
C7 H10 0.97(3) . ?
C8 C10 1.527(3) . ?
C8 C11 1.534(3) . ?
C8 C9 1.534(3) . ?
C9 H40 0.96(3) . ?
C9 H41 1.00(3) . ?
C9 H42 0.96(3) . ?
C10 H43 0.97(3) . ?
C10 H44 0.96(3) . ?
C10 H45 0.89(3) . ?
C11 H46 0.91(3) . ?
C11 H47 1.00(3) . ?
C11 H48 0.95(3) . ?
C12 C13 1.402(3) . ?
C12 C17 1.405(3) . ?
C13 C14 1.396(3) . ?
C13 C21 1.519(3) . ?
C14 C15 1.375(4) . ?
C14 H49 0.90(3) . ?
C15 C16 1.379(4) . ?
C15 H50 0.88(3) . ?
C16 C17 1.388(3) . ?
C16 H51 0.86(3) . ?
C17 C18 1.530(7) . ?
C17 C18A 1.561(6) . ?
C18 C20 1.526(8) . ?
C18 C19 1.556(8) . ?
C18 H52 1.0000 . ?
C19 H53 0.9800 . ?
C19 H54 0.9800 . ?
C19 H55 0.9800 . ?
C20 H56 0.9800 . ?
C20 H57 0.9800 . ?
C20 H58 0.9800 . ?
C21 C23 1.509(5) . ?
C21 C22 1.533(5) . ?
C21 H59 1.0000 . ?
C22 H60 0.9800 . ?
C22 H61 0.9800 . ?
C22 H62 0.9800 . ?
C23 H65 0.9800 . ?
C23 H64 0.9800 . ?
C23 H63 0.9800 . ?
C24 H66 0.96(4) . ?
C24 H67 1.02(5) . ?
C24 H68 0.92(4) . ?
C25 H69 0.89(3) . ?
C25 H70 0.96(3) . ?
C25 H71 0.89(4) . ?
N26 C27 1.390(2) . ?
C27 C28 1.418(3) . ?
C27 C32 1.419(3) . ?
C28 C29 1.392(3) . ?
C28 C36 1.520(3) . ?
C29 C30 1.384(3) . ?
C29 H72 0.97(3) . ?
C30 C31 1.384(3) . ?
C30 H73 0.90(3) . ?
C31 C32 1.392(3) . ?
C31 H74 0.97(3) . ?
C32 C33 1.523(3) . ?
C33 C35 1.526(3) . ?
C33 C34 1.532(3) . ?
C33 H75 0.96(2) . ?
C34 H76 0.97(3) . ?
C34 H77 0.95(3) . ?
C34 H78 0.95(3) . ?
C35 H79 0.95(3) . ?
C35 H80 0.93(3) . ?
C35 H81 0.94(3) . ?
C36 C38 1.504(4) . ?
C36 C37 1.533(4) . ?
C36 H82 0.92(3) . ?
C37 H26 1.05(6) . ?
C37 H83 0.86(4) . ?
C37 H85 0.95(4) . ?
C38 H30 0.98(4) . ?
C38 H86 0.86(3) . ?
C38 H87 1.03(4) . ?
C18A C20A 1.490(10) . ?
C18A C19A 1.507(8) . ?
C18A H52A 1.0000 . ?
C19A H53A 0.9800 . ?
C19A H54A 0.9800 . ?
C19A H55A 0.9800 . ?
C20A H56A 0.9800 . ?
C20A H57A 0.9800 . ?
C20A H58A 0.9800 . ?
